data_2233593
loop_
_publ_author_name
'Su, Deng-Cheng'
'Wang, Feng-Ting'
'Mao, Cheng-Gong'
'Qian, Shao-Song'

_publ_section_title
;
 4-[(<i>E</i>)-(3-Chloro-4-methylphenyl)iminomethyl]-2-methoxy-3-nitrophenyl
 acetate
;
_journal_coeditor_code PV2498
_journal_issue 2
_journal_name_full 'Acta Crystallographica Section E'
_journal_page_first o303
_journal_paper_doi 10.1107/S1600536811055590
_journal_volume 68
_journal_year 2012
_chemical_formula_iupac 'C17 H15 Cl N2 O5'
_chemical_formula_moiety 'C17 H15 Cl N2 O5'
_chemical_formula_sum 'C17 H15 Cl N2 O5'
_chemical_formula_weight 362.76
_chemical_name_systematic
;
4-[(<i>E</i>)-(3-Chloro-4-methylphenyl)iminomethyl]-2-methoxy-3-nitrophenyl
acetate
;
_space_group_IT_number 2
_symmetry_cell_setting triclinic
_symmetry_space_group_name_Hall '-P 1'
_symmetry_space_group_name_H-M 'P -1'
_atom_sites_solution_hydrogens geom
_atom_sites_solution_primary direct
_atom_sites_solution_secondary difmap
_audit_creation_method SHELXL-97
_cell_angle_alpha 83.477(8)
_cell_angle_beta 84.994(8)
_cell_angle_gamma 66.697(7)
_cell_formula_units_Z 2
_cell_length_a 7.035(6)
_cell_length_b 7.672(6)
_cell_length_c 17.272(14)
_cell_measurement_reflns_used 3083
_cell_measurement_temperature 296(2)
_cell_measurement_theta_max 25.5
_cell_measurement_theta_min 2.4
_cell_volume 849.7(12)
_computing_cell_refinement 'SAINT (Bruker, 2004)'
_computing_data_collection 'APEX2 (Bruker, 2004)'
_computing_data_reduction 'SAINT (Bruker, 2004)'
_computing_molecular_graphics 'SHELXTL (Sheldrick, 2008)'
_computing_publication_material 'SHELXTL (Sheldrick, 2008)'
_computing_structure_refinement 'SHELXL97 (Sheldrick, 2008)'
_computing_structure_solution 'SHELXS97 (Sheldrick, 2008)'
_diffrn_ambient_temperature 296(2)
_diffrn_measured_fraction_theta_full 0.973
_diffrn_measured_fraction_theta_max 0.973
_diffrn_measurement_device_type 'Bruker APEXII CCD'
_diffrn_measurement_method '\f and \w scans'
_diffrn_radiation_monochromator graphite
_diffrn_radiation_source 'fine-focus sealed tube'
_diffrn_radiation_type MoK\a
_diffrn_radiation_wavelength 0.71073
_diffrn_reflns_av_R_equivalents 0.0221
_diffrn_reflns_av_sigmaI/netI 0.0358
_diffrn_reflns_limit_h_max 8
_diffrn_reflns_limit_h_min -8
_diffrn_reflns_limit_k_max 9
_diffrn_reflns_limit_k_min -9
_diffrn_reflns_limit_l_max 17
_diffrn_reflns_limit_l_min -20
_diffrn_reflns_number 5579
_diffrn_reflns_theta_full 25.50
_diffrn_reflns_theta_max 25.50
_diffrn_reflns_theta_min 2.38
_diffrn_standards_number 0
_exptl_absorpt_coefficient_mu 0.255
_exptl_absorpt_correction_T_max 0.948
_exptl_absorpt_correction_T_min 0.936
_exptl_absorpt_correction_type multi-scan
_exptl_absorpt_process_details '(SADABS; Bruker, 2004)'
_exptl_crystal_colour yellow
_exptl_crystal_density_diffrn 1.418
_exptl_crystal_density_method 'not measured'
_exptl_crystal_description block
_exptl_crystal_F_000 376
_exptl_crystal_size_max 0.26
_exptl_crystal_size_mid 0.23
_exptl_crystal_size_min 0.21
_refine_diff_density_max 0.171
_refine_diff_density_min -0.228
_refine_ls_extinction_method none
_refine_ls_goodness_of_fit_ref 1.045
_refine_ls_hydrogen_treatment constr
_refine_ls_matrix_type full
_refine_ls_number_parameters 229
_refine_ls_number_reflns 3083
_refine_ls_number_restraints 0
_refine_ls_restrained_S_all 1.045
_refine_ls_R_factor_all 0.0687
_refine_ls_R_factor_gt 0.0445
_refine_ls_shift/su_max 0.000
_refine_ls_shift/su_mean 0.000
_refine_ls_structure_factor_coef Fsqd
_refine_ls_weighting_details 'calc w=1/[\s^2^(Fo^2^)+(0.0433P)^2^+0.4254P] where P=(Fo^2^+2Fc^2^)/3'
_refine_ls_weighting_scheme calc
_refine_ls_wR_factor_gt 0.1037
_refine_ls_wR_factor_ref 0.1218
_reflns_number_gt 2207
_reflns_number_total 3083
_reflns_threshold_expression I>2sigma(I)
_cod_data_source_file pv2498.cif
_cod_data_source_block I
_cod_database_code 2233593
_cod_database_fobs_code 2233593

loop_
_symmetry_equiv_pos_as_xyz
'x, y, z'
'-x, -y, -z'

loop_
_atom_site_type_symbol
_atom_site_label
_atom_site_fract_x
_atom_site_fract_y
_atom_site_fract_z
_atom_site_U_iso_or_equiv
_atom_site_adp_type
_atom_site_calc_flag
_atom_site_refinement_flags
_atom_site_occupancy
_atom_site_symmetry_multiplicity
Cl Cl1 -0.50222(11) 1.23475(11) 0.05852(6) 0.0880(3) Uani d . 1 1
O O1 -0.3219(3) 0.5157(3) 0.34263(13) 0.0728(6) Uani d . 1 1
O O2 -0.3928(3) 0.4212(3) 0.23925(14) 0.0733(6) Uani d . 1 1
O O3 -0.2466(2) 0.0650(2) 0.34480(11) 0.0563(5) Uani d . 1 1
O O4 0.1492(2) -0.2520(2) 0.35298(10) 0.0472(4) Uani d . 1 1
O O5 0.2885(4) -0.2451(3) 0.46343(13) 0.0891(8) Uani d . 1 1
N N1 -0.0690(3) 0.6082(3) 0.20244(12) 0.0450(5) Uani d . 1 1
N N2 -0.2784(3) 0.4109(3) 0.28994(14) 0.0490(5) Uani d . 1 1
C C1 -0.2521(3) 0.9075(3) 0.13350(15) 0.0491(6) Uani d . 1 1
H H1 -0.3684 0.8771 0.1395 0.059 Uiso calc R 1 1
C C2 -0.2654(4) 1.0797(3) 0.09522(15) 0.0491(6) Uani d . 1 1
C C3 -0.0985(4) 1.1342(3) 0.08453(14) 0.0459(6) Uani d . 1 1
C C4 0.0867(4) 1.0021(4) 0.11302(15) 0.0510(6) Uani d . 1 1
H H4 0.2035 1.0317 0.1061 0.061 Uiso calc R 1 1
C C5 0.1053(4) 0.8288(3) 0.15121(15) 0.0472(6) Uani d . 1 1
H H5 0.2328 0.7443 0.1692 0.057 Uiso calc R 1 1
C C6 -0.0665(3) 0.7799(3) 0.16295(13) 0.0405(5) Uani d . 1 1
C C7 0.0954(3) 0.4730(3) 0.22155(15) 0.0469(6) Uani d . 1 1
H H7 0.2197 0.4885 0.2100 0.056 Uiso calc R 1 1
C C8 0.1029(3) 0.2917(3) 0.26103(14) 0.0411(5) Uani d . 1 1
C C9 -0.0705(3) 0.2553(3) 0.29035(13) 0.0377(5) Uani d . 1 1
C C10 -0.0619(3) 0.0795(3) 0.32370(13) 0.0390(5) Uani d . 1 1
C C11 0.1336(3) -0.0677(3) 0.32809(14) 0.0404(5) Uani d . 1 1
C C12 0.3094(3) -0.0359(3) 0.30170(15) 0.0492(6) Uani d . 1 1
H H12 0.4389 -0.1349 0.3063 0.059 Uiso calc R 1 1
C C13 0.2947(3) 0.1401(3) 0.26888(16) 0.0505(6) Uani d . 1 1
H H13 0.4148 0.1587 0.2515 0.061 Uiso calc R 1 1
C C14 -0.1131(5) 1.3253(4) 0.04590(17) 0.0626(8) Uani d . 1 1
H H14A 0.0227 1.3280 0.0397 0.094 Uiso calc R 1 1
H H14B -0.2006 1.4239 0.0778 0.094 Uiso calc R 1 1
H H14C -0.1706 1.3456 -0.0043 0.094 Uiso calc R 1 1
C C15 -0.2664(4) -0.0543(4) 0.41121(17) 0.0644(8) Uani d . 1 1
H H15A -0.2223 -0.1825 0.3972 0.097 Uiso calc R 1 1
H H15B -0.4086 -0.0101 0.4301 0.097 Uiso calc R 1 1
H H15C -0.1817 -0.0511 0.4513 0.097 Uiso calc R 1 1
C C16 0.2390(4) -0.3320(4) 0.42227(17) 0.0568(7) Uani d . 1 1
C C17 0.2612(5) -0.5342(4) 0.43672(19) 0.0748(9) Uani d . 1 1
H H17A 0.2924 -0.5781 0.4902 0.112 Uiso calc R 1 1
H H17B 0.3714 -0.6114 0.4033 0.112 Uiso calc R 1 1
H H17C 0.1340 -0.5434 0.4260 0.112 Uiso calc R 1 1

loop_
_atom_site_aniso_label
_atom_site_aniso_U_11
_atom_site_aniso_U_22
_atom_site_aniso_U_33
_atom_site_aniso_U_12
_atom_site_aniso_U_13
_atom_site_aniso_U_23
Cl1 0.0514(4) 0.0650(5) 0.1311(8) -0.0151(3) -0.0205(4) 0.0421(5)
O1 0.0657(13) 0.0466(11) 0.0789(15) 0.0036(9) 0.0188(11) -0.0090(11)
O2 0.0380(10) 0.0623(12) 0.1146(18) -0.0145(9) -0.0277(11) 0.0122(11)
O3 0.0386(9) 0.0504(10) 0.0747(13) -0.0175(8) -0.0028(8) 0.0165(9)
O4 0.0476(9) 0.0301(8) 0.0579(11) -0.0087(7) -0.0108(8) 0.0025(7)
O5 0.121(2) 0.0643(14) 0.0713(15) -0.0178(13) -0.0387(14) -0.0035(11)
N1 0.0378(10) 0.0385(11) 0.0580(13) -0.0158(8) -0.0069(9) 0.0048(9)
N2 0.0326(10) 0.0328(11) 0.0714(15) -0.0065(8) 0.0028(11) 0.0088(11)
C1 0.0351(12) 0.0438(14) 0.0662(17) -0.0165(10) -0.0007(11) 0.0069(12)
C2 0.0408(13) 0.0429(14) 0.0576(16) -0.0130(10) -0.0023(11) 0.0067(12)
C3 0.0551(14) 0.0434(13) 0.0429(14) -0.0247(11) -0.0005(11) 0.0003(11)
C4 0.0502(14) 0.0562(15) 0.0571(16) -0.0331(12) -0.0053(12) 0.0024(12)
C5 0.0400(12) 0.0464(14) 0.0578(15) -0.0200(11) -0.0085(11) 0.0024(12)
C6 0.0407(12) 0.0370(12) 0.0444(13) -0.0168(10) -0.0012(10) -0.0007(10)
C7 0.0319(12) 0.0392(13) 0.0702(17) -0.0153(10) -0.0014(11) -0.0024(12)
C8 0.0311(11) 0.0332(12) 0.0575(15) -0.0103(9) -0.0066(10) -0.0031(10)
C9 0.0276(10) 0.0284(11) 0.0510(14) -0.0039(8) -0.0048(10) -0.0025(10)
C10 0.0319(11) 0.0354(12) 0.0474(14) -0.0105(9) -0.0040(10) -0.0023(10)
C11 0.0423(12) 0.0276(11) 0.0478(14) -0.0087(9) -0.0110(10) -0.0014(10)
C12 0.0313(12) 0.0365(13) 0.0714(17) -0.0030(10) -0.0127(11) -0.0022(12)
C13 0.0290(11) 0.0395(13) 0.0805(19) -0.0104(10) -0.0060(11) -0.0035(12)
C14 0.0789(19) 0.0525(16) 0.0637(18) -0.0371(15) -0.0055(15) 0.0103(14)
C15 0.0564(16) 0.0651(18) 0.0666(19) -0.0235(14) 0.0067(14) 0.0065(15)
C16 0.0533(15) 0.0428(15) 0.0562(17) -0.0006(12) -0.0052(13) 0.0015(13)
C17 0.0739(19) 0.0481(16) 0.084(2) -0.0107(14) -0.0018(16) 0.0189(15)

loop_
_atom_type_symbol
_atom_type_description
_atom_type_scat_dispersion_real
_atom_type_scat_dispersion_imag
_atom_type_scat_source
C C 0.0033 0.0016 'International Tables Vol C Tables 4.2.6.8 and 6.1.1.4'
H H 0.0000 0.0000 'International Tables Vol C Tables 4.2.6.8 and 6.1.1.4'
N N 0.0061 0.0033 'International Tables Vol C Tables 4.2.6.8 and 6.1.1.4'
O O 0.0106 0.0060 'International Tables Vol C Tables 4.2.6.8 and 6.1.1.4'
Cl Cl 0.1484 0.1585 'International Tables Vol C Tables 4.2.6.8 and 6.1.1.4'

loop_
_geom_angle_atom_site_label_1
_geom_angle_atom_site_label_2
_geom_angle_atom_site_label_3
_geom_angle
C10 O3 C15 120.89(19)
C16 O4 C11 117.65(19)
C7 N1 C6 121.1(2)
O2 N2 O1 125.6(2)
O2 N2 C9 118.1(2)
O1 N2 C9 116.3(2)
C2 C1 C6 120.3(2)
C2 C1 H1 119.9
C6 C1 H1 119.9
C1 C2 C3 122.8(2)
C1 C2 Cl1 118.53(19)
C3 C2 Cl1 118.66(19)
C4 C3 C2 115.7(2)
C4 C3 C14 120.9(2)
C2 C3 C14 123.4(2)
C5 C4 C3 122.8(2)
C5 C4 H4 118.6
C3 C4 H4 118.6
C4 C5 C6 120.2(2)
C4 C5 H5 119.9
C6 C5 H5 119.9
C1 C6 C5 118.1(2)
C1 C6 N1 116.1(2)
C5 C6 N1 125.7(2)
N1 C7 C8 123.6(2)
N1 C7 H7 118.2
C8 C7 H7 118.2
C13 C8 C9 116.4(2)
C13 C8 C7 118.9(2)
C9 C8 C7 124.71(19)
C10 C9 C8 124.07(18)
C10 C9 N2 115.70(19)
C8 C9 N2 120.18(19)
O3 C10 C9 116.62(18)
O3 C10 C11 126.4(2)
C9 C10 C11 116.9(2)
C12 C11 C10 120.7(2)
C12 C11 O4 119.86(19)
C10 C11 O4 119.2(2)
C13 C12 C11 120.7(2)
C13 C12 H12 119.6
C11 C12 H12 119.6
C12 C13 C8 121.2(2)
C12 C13 H13 119.4
C8 C13 H13 119.4
C3 C14 H14A 109.5
C3 C14 H14B 109.5
H14A C14 H14B 109.5
C3 C14 H14C 109.5
H14A C14 H14C 109.5
H14B C14 H14C 109.5
O3 C15 H15A 109.5
O3 C15 H15B 109.5
H15A C15 H15B 109.5
O3 C15 H15C 109.5
H15A C15 H15C 109.5
H15B C15 H15C 109.5
O5 C16 O4 122.1(3)
O5 C16 C17 127.0(3)
O4 C16 C17 110.9(3)
C16 C17 H17A 109.5
C16 C17 H17B 109.5
H17A C17 H17B 109.5
C16 C17 H17C 109.5
H17A C17 H17C 109.5
H17B C17 H17C 109.5

loop_
_geom_bond_atom_site_label_1
_geom_bond_atom_site_label_2
_geom_bond_distance
Cl1 C2 1.743(3)
O1 N2 1.221(3)
O2 N2 1.215(3)
O3 C10 1.362(3)
O3 C15 1.417(3)
O4 C16 1.366(3)
O4 C11 1.394(3)
O5 C16 1.186(3)
N1 C7 1.250(3)
N1 C6 1.419(3)
N2 C9 1.478(3)
C1 C2 1.381(3)
C1 C6 1.383(3)
C1 H1 0.9300
C2 C3 1.386(4)
C3 C4 1.386(3)
C3 C14 1.508(3)
C4 C5 1.378(3)
C4 H4 0.9300
C5 C6 1.393(3)
C5 H5 0.9300
C7 C8 1.461(3)
C7 H7 0.9300
C8 C13 1.395(3)
C8 C9 1.397(3)
C9 C10 1.386(3)
C10 C11 1.394(3)
C11 C12 1.382(3)
C12 C13 1.372(3)
C12 H12 0.9300
C13 H13 0.9300
C14 H14A 0.9600
C14 H14B 0.9600
C14 H14C 0.9600
C15 H15A 0.9600
C15 H15B 0.9600
C15 H15C 0.9600
C16 C17 1.490(4)
C17 H17A 0.9600
C17 H17B 0.9600
C17 H17C 0.9600

loop_
_geom_hbond_atom_site_label_D
_geom_hbond_atom_site_label_H
_geom_hbond_atom_site_label_A
_geom_hbond_site_symmetry_A
_geom_hbond_distance_DH
_geom_hbond_distance_HA
_geom_hbond_distance_DA
_geom_hbond_angle_DHA
C15 H15A O4 . 0.96 2.52 2.861(4) 101.0
C12 H12 O1 1_645 0.93 2.58 3.431(3) 152.7
